data_4084423
loop_
_publ_author_name
'Lipschutz, Michael I.'
'Tilley, T. Don'

_publ_section_title
;
 Useful Method for the Preparation of Low-Coordinate Nickel(I) Complexes
 via Transformations of the Ni(I) Bis(amido) Complex K{Ni[N(SiMe3)(2,6-
 (i) Pr2-C6H3)]2}
;
_journal_issue 19
_journal_name_full Organometallics
_journal_page_first 5566
_journal_page_last 5570
_journal_paper_doi 10.1021/om500849u
_journal_volume 33
_journal_year 2014
_chemical_formula_sum 'C27 H50 Ni O P'
_chemical_formula_weight 480.353
_chemical_name_common Compound8
_chemical_name_systematic
;
 ?
;
_space_group_IT_number 14
_symmetry_cell_setting monoclinic
_symmetry_space_group_name_Hall '-P 2yn'
_symmetry_space_group_name_H-M 'P 1 21/n 1'
_atom_sites_solution_hydrogens geom
_atom_sites_solution_primary direct
_atom_sites_solution_secondary difmap
_audit_creation_method SHELXL-97
_cell_angle_alpha 90.00
_cell_angle_beta 103.794(3)
_cell_angle_gamma 90.00
_cell_formula_units_Z 4
_cell_length_a 9.7648(7)
_cell_length_b 16.4415(12)
_cell_length_c 16.7346(12)
_cell_measurement_reflns_used 9806
_cell_measurement_temperature 100(2)
_cell_measurement_theta_max 25.38
_cell_measurement_theta_min 2.21
_cell_volume 2609.2(3)
_computing_cell_refinement 'Bruker SAINT'
_computing_data_collection 'Bruker APEX2'
_computing_data_reduction 'Bruker SAINT'
_computing_molecular_graphics 'Bruker SHELXTL'
_computing_publication_material 'Bruker SHELXTL'
_computing_structure_refinement 'SHELXL-97 (Sheldrick, 2008)'
_computing_structure_solution 'SHELXS-97 (Sheldrick, 2008)'
_diffrn_ambient_temperature 100(2)
_diffrn_detector_area_resol_mean 8.366
_diffrn_measured_fraction_theta_full 1.000
_diffrn_measured_fraction_theta_max 0.999
_diffrn_measurement_device_type 'Bruker APEX-II CCD'
_diffrn_measurement_method 'phi and omega scans'
_diffrn_radiation_monochromator 'QUAZAR multilayer mirrors'
_diffrn_radiation_source 'microfocus sealed tube'
_diffrn_radiation_type MoK\a
_diffrn_radiation_wavelength 0.71073
_diffrn_reflns_av_R_equivalents 0.0313
_diffrn_reflns_av_sigmaI/netI 0.0157
_diffrn_reflns_limit_h_max 11
_diffrn_reflns_limit_h_min -11
_diffrn_reflns_limit_k_max 19
_diffrn_reflns_limit_k_min -19
_diffrn_reflns_limit_l_max 20
_diffrn_reflns_limit_l_min -20
_diffrn_reflns_number 50067
_diffrn_reflns_theta_full 25.00
_diffrn_reflns_theta_max 25.41
_diffrn_reflns_theta_min 1.76
_exptl_absorpt_coefficient_mu 0.821
_exptl_absorpt_correction_T_max 0.9372
_exptl_absorpt_correction_T_min 0.9224
_exptl_absorpt_correction_type multi-scan
_exptl_absorpt_process_details SADABS
_exptl_crystal_colour purple
_exptl_crystal_density_diffrn 1.223
_exptl_crystal_density_method 'not measured'
_exptl_crystal_description block
_exptl_crystal_F_000 1052
_exptl_crystal_size_max 0.10
_exptl_crystal_size_mid 0.10
_exptl_crystal_size_min 0.08
_refine_diff_density_max 0.340
_refine_diff_density_min -0.208
_refine_diff_density_rms 0.043
_refine_ls_extinction_method none
_refine_ls_goodness_of_fit_ref 1.044
_refine_ls_hydrogen_treatment constr
_refine_ls_matrix_type full
_refine_ls_number_parameters 287
_refine_ls_number_reflns 4796
_refine_ls_number_restraints 0
_refine_ls_restrained_S_all 1.044
_refine_ls_R_factor_all 0.0264
_refine_ls_R_factor_gt 0.0231
_refine_ls_shift/su_max 0.001
_refine_ls_shift/su_mean 0.000
_refine_ls_structure_factor_coef Fsqd
_refine_ls_weighting_details 'calc w=1/[\s^2^(Fo^2^)+(0.0259P)^2^+1.5612P] where P=(Fo^2^+2Fc^2^)/3'
_refine_ls_weighting_scheme calc
_refine_ls_wR_factor_gt 0.0571
_refine_ls_wR_factor_ref 0.0590
_reflns_number_gt 4402
_reflns_number_total 4796
_reflns_threshold_expression >2sigma(I)
_cod_data_source_file om500849u_si_002.cif
_cod_data_source_block shelxl
_cod_depositor_comments
;
The following automatic conversions were performed:

'_symmetry_cell_setting' value 'Monoclinic' changed to 'monoclinic'
according to
/home/saulius/struct/COD-crude-data--automatic-downloads/rss-feeds/ACS/lib/dictionaries/cif_core.dic
dictionary named 'cif_core.dic' version 2.4.2 from 2011-04-26.

Automatic conversion script
Id: cif_fix_values 2281 2013-09-26 08:29:07Z andrius 

 Adding full bibliography for 4084419--4084423.cif.
;
_cod_original_sg_symbol_H-M P2(1)/n
_cod_database_code 4084423

loop_
_symmetry_equiv_pos_as_xyz
'x, y, z'
'-x+1/2, y+1/2, -z+1/2'
'-x, -y, -z'
'x-1/2, -y-1/2, z-1/2'

loop_
_atom_site_label
_atom_site_type_symbol
_atom_site_fract_x
_atom_site_fract_y
_atom_site_fract_z
_atom_site_U_iso_or_equiv
_atom_site_adp_type
_atom_site_occupancy
_atom_site_symmetry_multiplicity
_atom_site_calc_flag
_atom_site_refinement_flags
C1 C 1.02022(14) 0.24303(8) 0.30921(8) 0.0106(3) Uani 1 1 d .
C2 C 1.00822(14) 0.16177(8) 0.34364(8) 0.0104(3) Uani 1 1 d .
C3 C 1.04776(14) 0.15105(9) 0.42953(8) 0.0117(3) Uani 1 1 d .
H3 H 1.0538 0.0973 0.4510 0.014 Uiso 1 1 calc R
C4 C 1.07871(14) 0.21671(9) 0.48498(8) 0.0126(3) Uani 1 1 d .
C5 C 1.06390(14) 0.29597(9) 0.45186(8) 0.0116(3) Uani 1 1 d .
H5 H 1.0803 0.3409 0.4886 0.014 Uiso 1 1 calc R
C6 C 1.02595(14) 0.31124(8) 0.36690(8) 0.0101(3) Uani 1 1 d .
C7 C 1.01230(15) 0.39875(8) 0.33361(8) 0.0121(3) Uani 1 1 d .
C8 C 1.14506(15) 0.42041(9) 0.30383(9) 0.0167(3) Uani 1 1 d .
H8A H 1.1351 0.4753 0.2802 0.025 Uiso 1 1 calc R
H8B H 1.1570 0.3812 0.2619 0.025 Uiso 1 1 calc R
H8C H 1.2277 0.4185 0.3504 0.025 Uiso 1 1 calc R
C9 C 0.88169(15) 0.40732(9) 0.26204(9) 0.0167(3) Uani 1 1 d .
H9A H 0.7972 0.3931 0.2810 0.025 Uiso 1 1 calc R
H9B H 0.8903 0.3707 0.2173 0.025 Uiso 1 1 calc R
H9C H 0.8741 0.4636 0.2421 0.025 Uiso 1 1 calc R
C10 C 0.99820(16) 0.46067(9) 0.39966(9) 0.0179(3) Uani 1 1 d .
H10A H 1.0851 0.4611 0.4435 0.027 Uiso 1 1 calc R
H10B H 0.9185 0.4456 0.4228 0.027 Uiso 1 1 calc R
H10C H 0.9820 0.5149 0.3750 0.027 Uiso 1 1 calc R
C11 C 0.97788(14) 0.08804(8) 0.28548(8) 0.0124(3) Uani 1 1 d .
C12 C 0.94748(16) 0.01089(9) 0.32991(9) 0.0167(3) Uani 1 1 d .
H12A H 1.0309 -0.0035 0.3730 0.025 Uiso 1 1 calc R
H12B H 0.9244 -0.0339 0.2903 0.025 Uiso 1 1 calc R
H12C H 0.8677 0.0208 0.3547 0.025 Uiso 1 1 calc R
C13 C 1.10908(15) 0.07159(9) 0.25188(9) 0.0173(3) Uani 1 1 d .
H13A H 1.1305 0.1199 0.2228 0.026 Uiso 1 1 calc R
H13B H 1.0906 0.0254 0.2138 0.026 Uiso 1 1 calc R
H13C H 1.1896 0.0590 0.2977 0.026 Uiso 1 1 calc R
C14 C 0.84978(15) 0.10336(9) 0.21333(8) 0.0143(3) Uani 1 1 d .
H14A H 0.7653 0.1107 0.2345 0.021 Uiso 1 1 calc R
H14B H 0.8365 0.0567 0.1758 0.021 Uiso 1 1 calc R
H14C H 0.8660 0.1525 0.1837 0.021 Uiso 1 1 calc R
C15 C 1.12919(16) 0.20361(10) 0.57640(9) 0.0189(3) Uani 1 1 d .
H15A H 1.0963 0.1506 0.5910 0.028 Uiso 1 1 calc R
H15B H 1.0916 0.2466 0.6057 0.028 Uiso 1 1 calc R
H15C H 1.2325 0.2051 0.5920 0.028 Uiso 1 1 calc R
C16 C 0.63027(15) 0.32935(8) 0.49727(8) 0.0130(3) Uani 1 1 d .
C17 C 0.76535(16) 0.35590(9) 0.56033(9) 0.0183(3) Uani 1 1 d .
H17A H 0.8454 0.3545 0.5345 0.027 Uiso 1 1 calc R
H17B H 0.7832 0.3188 0.6075 0.027 Uiso 1 1 calc R
H17C H 0.7533 0.4113 0.5791 0.027 Uiso 1 1 calc R
C18 C 0.50684(16) 0.32957(9) 0.53972(9) 0.0173(3) Uani 1 1 d .
H18A H 0.4916 0.3850 0.5574 0.026 Uiso 1 1 calc R
H18B H 0.5290 0.2936 0.5878 0.026 Uiso 1 1 calc R
H18C H 0.4212 0.3102 0.5011 0.026 Uiso 1 1 calc R
C19 C 0.60355(16) 0.39558(9) 0.43009(9) 0.0179(3) Uani 1 1 d .
H19A H 0.5126 0.3857 0.3914 0.027 Uiso 1 1 calc R
H19B H 0.6789 0.3940 0.4005 0.027 Uiso 1 1 calc R
H19C H 0.6022 0.4491 0.4557 0.027 Uiso 1 1 calc R
C20 C 0.52249(14) 0.21146(9) 0.35159(8) 0.0121(3) Uani 1 1 d .
C21 C 0.52167(15) 0.12173(9) 0.32518(9) 0.0164(3) Uani 1 1 d .
H21A H 0.4855 0.0879 0.3638 0.025 Uiso 1 1 calc R
H21B H 0.6179 0.1047 0.3253 0.025 Uiso 1 1 calc R
H21C H 0.4611 0.1155 0.2697 0.025 Uiso 1 1 calc R
C22 C 0.56398(16) 0.26029(9) 0.28209(9) 0.0167(3) Uani 1 1 d .
H22A H 0.4984 0.2475 0.2295 0.025 Uiso 1 1 calc R
H22B H 0.6601 0.2457 0.2794 0.025 Uiso 1 1 calc R
H22C H 0.5597 0.3186 0.2933 0.025 Uiso 1 1 calc R
C23 C 0.37236(15) 0.23463(9) 0.35548(9) 0.0173(3) Uani 1 1 d .
H23A H 0.3074 0.2233 0.3023 0.026 Uiso 1 1 calc R
H23B H 0.3690 0.2927 0.3681 0.026 Uiso 1 1 calc R
H23C H 0.3446 0.2028 0.3985 0.026 Uiso 1 1 calc R
C24 C 0.65808(15) 0.14339(9) 0.52534(8) 0.0132(3) Uani 1 1 d .
C25 C 0.72684(15) 0.06675(9) 0.49909(9) 0.0166(3) Uani 1 1 d .
H25A H 0.8227 0.0797 0.4946 0.025 Uiso 1 1 calc R
H25B H 0.6710 0.0479 0.4457 0.025 Uiso 1 1 calc R
H25C H 0.7306 0.0239 0.5403 0.025 Uiso 1 1 calc R
C26 C 0.74904(16) 0.16678(10) 0.61052(9) 0.0181(3) Uani 1 1 d .
H26A H 0.7638 0.1188 0.6463 0.027 Uiso 1 1 calc R
H26B H 0.7009 0.2091 0.6348 0.027 Uiso 1 1 calc R
H26C H 0.8404 0.1873 0.6048 0.027 Uiso 1 1 calc R
C27 C 0.50944(15) 0.12182(9) 0.53508(9) 0.0181(3) Uani 1 1 d .
H27A H 0.5164 0.0793 0.5769 0.027 Uiso 1 1 calc R
H27B H 0.4520 0.1021 0.4824 0.027 Uiso 1 1 calc R
H27C H 0.4654 0.1703 0.5521 0.027 Uiso 1 1 calc R
O1 O 1.01786(11) 0.25388(6) 0.23454(6) 0.0139(2) Uani 1 1 d .
P1 P 0.66695(4) 0.22859(2) 0.44933(2) 0.00876(8) Uani 1 1 d .
Ni1 Ni 0.865974(18) 0.231205(11) 0.405723(10) 0.01009(6) Uani 1 1 d .

loop_
_atom_site_aniso_label
_atom_site_aniso_U_11
_atom_site_aniso_U_22
_atom_site_aniso_U_33
_atom_site_aniso_U_23
_atom_site_aniso_U_13
_atom_site_aniso_U_12
C1 0.0069(7) 0.0117(7) 0.0138(7) -0.0003(5) 0.0036(5) -0.0004(5)
C2 0.0054(6) 0.0107(7) 0.0156(7) -0.0004(5) 0.0037(5) 0.0008(5)
C3 0.0076(7) 0.0116(7) 0.0170(7) 0.0034(5) 0.0053(5) 0.0012(5)
C4 0.0059(7) 0.0193(8) 0.0127(7) 0.0016(6) 0.0023(5) -0.0010(6)
C5 0.0074(7) 0.0144(7) 0.0137(7) -0.0038(5) 0.0037(5) -0.0041(6)
C6 0.0056(6) 0.0114(7) 0.0143(7) -0.0007(5) 0.0044(5) -0.0012(5)
C7 0.0131(7) 0.0096(7) 0.0152(7) 0.0001(5) 0.0065(6) -0.0008(5)
C8 0.0171(8) 0.0121(7) 0.0236(8) 0.0033(6) 0.0103(6) -0.0012(6)
C9 0.0163(8) 0.0122(7) 0.0214(8) 0.0035(6) 0.0039(6) 0.0012(6)
C10 0.0211(8) 0.0117(7) 0.0232(8) -0.0030(6) 0.0098(6) -0.0030(6)
C11 0.0111(7) 0.0101(7) 0.0165(7) -0.0019(5) 0.0042(6) -0.0002(5)
C12 0.0172(8) 0.0101(7) 0.0220(8) 0.0001(6) 0.0034(6) -0.0007(6)
C13 0.0137(7) 0.0170(8) 0.0221(8) -0.0060(6) 0.0062(6) 0.0014(6)
C14 0.0138(7) 0.0137(7) 0.0157(7) -0.0032(6) 0.0040(6) -0.0020(6)
C15 0.0165(8) 0.0258(8) 0.0135(7) 0.0029(6) 0.0022(6) -0.0023(6)
C16 0.0147(7) 0.0102(7) 0.0158(7) -0.0025(5) 0.0068(6) -0.0012(6)
C17 0.0191(8) 0.0170(8) 0.0202(7) -0.0072(6) 0.0074(6) -0.0063(6)
C18 0.0190(8) 0.0162(8) 0.0195(7) -0.0036(6) 0.0098(6) 0.0008(6)
C19 0.0215(8) 0.0109(7) 0.0239(8) 0.0004(6) 0.0107(6) 0.0005(6)
C20 0.0092(7) 0.0145(7) 0.0119(7) -0.0006(5) 0.0013(5) -0.0010(6)
C21 0.0139(7) 0.0179(8) 0.0167(7) -0.0045(6) 0.0021(6) -0.0027(6)
C22 0.0157(8) 0.0219(8) 0.0121(7) 0.0015(6) 0.0026(6) 0.0001(6)
C23 0.0105(7) 0.0204(8) 0.0199(8) 0.0006(6) 0.0014(6) 0.0004(6)
C24 0.0128(7) 0.0131(7) 0.0148(7) 0.0038(5) 0.0054(6) -0.0004(6)
C25 0.0164(8) 0.0135(7) 0.0204(7) 0.0044(6) 0.0053(6) 0.0014(6)
C26 0.0183(8) 0.0226(8) 0.0137(7) 0.0040(6) 0.0045(6) 0.0007(6)
C27 0.0162(8) 0.0174(8) 0.0232(8) 0.0052(6) 0.0097(6) -0.0019(6)
O1 0.0187(5) 0.0140(5) 0.0106(5) -0.0001(4) 0.0067(4) -0.0012(4)
P1 0.00764(18) 0.00916(18) 0.00998(17) 0.00000(13) 0.00309(13) -0.00113(13)
Ni1 0.00737(10) 0.01295(11) 0.01065(10) 0.00031(7) 0.00353(7) -0.00062(7)

loop_
_atom_type_symbol
_atom_type_description
_atom_type_scat_dispersion_real
_atom_type_scat_dispersion_imag
_atom_type_scat_source
C C 0.0033 0.0016 'International Tables Vol C Tables 4.2.6.8 and 6.1.1.4'
H H 0.0000 0.0000 'International Tables Vol C Tables 4.2.6.8 and 6.1.1.4'
O O 0.0106 0.0060 'International Tables Vol C Tables 4.2.6.8 and 6.1.1.4'
P P 0.1023 0.0942 'International Tables Vol C Tables 4.2.6.8 and 6.1.1.4'
Ni Ni 0.3393 1.1124 'International Tables Vol C Tables 4.2.6.8 and 6.1.1.4'

loop_
_geom_angle_atom_site_label_1
_geom_angle_atom_site_label_2
_geom_angle_atom_site_label_3
_geom_angle
O1 C1 C2 122.29(12)
O1 C1 C6 122.18(12)
C2 C1 C6 115.42(12)
O1 C1 Ni1 142.50(10)
C2 C1 Ni1 63.47(7)
C6 C1 Ni1 64.15(7)
C3 C2 C1 119.06(12)
C3 C2 C11 120.79(12)
C1 C2 C11 119.29(12)
C3 C2 Ni1 68.84(8)
C1 C2 Ni1 80.48(8)
C11 C2 Ni1 130.46(9)
C2 C3 C4 122.71(13)
C2 C3 Ni1 73.94(8)
C4 C3 Ni1 72.13(8)
C2 C3 H3 118.6
C4 C3 H3 118.6
Ni1 C3 H3 127.5
C3 C4 C5 117.61(12)
C3 C4 C15 121.75(13)
C5 C4 C15 120.62(13)
C3 C4 Ni1 70.22(8)
C5 C4 Ni1 70.64(8)
C15 C4 Ni1 131.49(10)
C6 C5 C4 122.75(13)
C6 C5 Ni1 74.40(8)
C4 C5 Ni1 71.76(8)
C6 C5 H5 118.6
C4 C5 H5 118.6
Ni1 C5 H5 127.4
C5 C6 C1 119.18(12)
C5 C6 C7 120.90(12)
C1 C6 C7 119.27(11)
C5 C6 Ni1 68.73(8)
C1 C6 Ni1 79.85(8)
C7 C6 Ni1 130.16(9)
C10 C7 C9 107.52(12)
C10 C7 C6 112.04(11)
C9 C7 C6 110.68(11)
C10 C7 C8 107.91(12)
C9 C7 C8 109.51(11)
C6 C7 C8 109.11(11)
C7 C8 H8A 109.5
C7 C8 H8B 109.5
H8A C8 H8B 109.5
C7 C8 H8C 109.5
H8A C8 H8C 109.5
H8B C8 H8C 109.5
C7 C9 H9A 109.5
C7 C9 H9B 109.5
H9A C9 H9B 109.5
C7 C9 H9C 109.5
H9A C9 H9C 109.5
H9B C9 H9C 109.5
C7 C10 H10A 109.5
C7 C10 H10B 109.5
H10A C10 H10B 109.5
C7 C10 H10C 109.5
H10A C10 H10C 109.5
H10B C10 H10C 109.5
C12 C11 C14 107.49(11)
C12 C11 C2 112.03(11)
C14 C11 C2 111.44(11)
C12 C11 C13 107.78(12)
C14 C11 C13 109.49(11)
C2 C11 C13 108.53(11)
C11 C12 H12A 109.5
C11 C12 H12B 109.5
H12A C12 H12B 109.5
C11 C12 H12C 109.5
H12A C12 H12C 109.5
H12B C12 H12C 109.5
C11 C13 H13A 109.5
C11 C13 H13B 109.5
H13A C13 H13B 109.5
C11 C13 H13C 109.5
H13A C13 H13C 109.5
H13B C13 H13C 109.5
C11 C14 H14A 109.5
C11 C14 H14B 109.5
H14A C14 H14B 109.5
C11 C14 H14C 109.5
H14A C14 H14C 109.5
H14B C14 H14C 109.5
C4 C15 H15A 109.5
C4 C15 H15B 109.5
H15A C15 H15B 109.5
C4 C15 H15C 109.5
H15A C15 H15C 109.5
H15B C15 H15C 109.5
C18 C16 C19 108.67(12)
C18 C16 C17 108.65(11)
C19 C16 C17 105.51(12)
C18 C16 P1 116.21(10)
C19 C16 P1 108.79(9)
C17 C16 P1 108.48(10)
C16 C17 H17A 109.5
C16 C17 H17B 109.5
H17A C17 H17B 109.5
C16 C17 H17C 109.5
H17A C17 H17C 109.5
H17B C17 H17C 109.5
C16 C18 H18A 109.5
C16 C18 H18B 109.5
H18A C18 H18B 109.5
C16 C18 H18C 109.5
H18A C18 H18C 109.5
H18B C18 H18C 109.5
C16 C19 H19A 109.5
C16 C19 H19B 109.5
H19A C19 H19B 109.5
C16 C19 H19C 109.5
H19A C19 H19C 109.5
H19B C19 H19C 109.5
C23 C20 C21 108.13(12)
C23 C20 C22 109.17(12)
C21 C20 C22 105.44(11)
C23 C20 P1 116.51(10)
C21 C20 P1 109.85(10)
C22 C20 P1 107.19(9)
C20 C21 H21A 109.5
C20 C21 H21B 109.5
H21A C21 H21B 109.5
C20 C21 H21C 109.5
H21A C21 H21C 109.5
H21B C21 H21C 109.5
C20 C22 H22A 109.5
C20 C22 H22B 109.5
H22A C22 H22B 109.5
C20 C22 H22C 109.5
H22A C22 H22C 109.5
H22B C22 H22C 109.5
C20 C23 H23A 109.5
C20 C23 H23B 109.5
H23A C23 H23B 109.5
C20 C23 H23C 109.5
H23A C23 H23C 109.5
H23B C23 H23C 109.5
C26 C24 C27 108.07(11)
C26 C24 C25 105.92(12)
C27 C24 C25 109.13(12)
C26 C24 P1 109.05(10)
C27 C24 P1 115.68(10)
C25 C24 P1 108.56(9)
C24 C25 H25A 109.5
C24 C25 H25B 109.5
H25A C25 H25B 109.5
C24 C25 H25C 109.5
H25A C25 H25C 109.5
H25B C25 H25C 109.5
C24 C26 H26A 109.5
C24 C26 H26B 109.5
H26A C26 H26B 109.5
C24 C26 H26C 109.5
H26A C26 H26C 109.5
H26B C26 H26C 109.5
C24 C27 H27A 109.5
C24 C27 H27B 109.5
H27A C27 H27B 109.5
C24 C27 H27C 109.5
H27A C27 H27C 109.5
H27B C27 H27C 109.5
C24 P1 C20 108.74(6)
C24 P1 C16 108.28(6)
C20 P1 C16 108.26(6)
C24 P1 Ni1 114.42(5)
C20 P1 Ni1 104.22(4)
C16 P1 Ni1 112.65(4)
C3 Ni1 C5 67.32(5)
C3 Ni1 C4 37.65(5)
C5 Ni1 C4 37.60(5)
C3 Ni1 P1 131.74(4)
C5 Ni1 P1 131.35(4)
C4 Ni1 P1 124.92(4)
C3 Ni1 C2 37.22(5)
C5 Ni1 C2 79.48(5)
C4 Ni1 C2 67.79(5)
P1 Ni1 C2 145.82(4)
C3 Ni1 C6 79.32(5)
C5 Ni1 C6 36.87(5)
C4 Ni1 C6 67.44(5)
P1 Ni1 C6 145.34(4)
C2 Ni1 C6 67.30(5)
C3 Ni1 C1 64.36(5)
C5 Ni1 C1 64.21(5)
C4 Ni1 C1 76.49(5)
P1 Ni1 C1 158.59(3)
C2 Ni1 C1 36.05(5)
C6 Ni1 C1 36.01(5)

loop_
_geom_bond_atom_site_label_1
_geom_bond_atom_site_label_2
_geom_bond_distance
C1 O1 1.2570(17)
C1 C2 1.4707(19)
C1 C6 1.4721(19)
C1 Ni1 2.4648(14)
C2 C3 1.4076(19)
C2 C11 1.5385(19)
C2 Ni1 2.2362(13)
C3 C4 1.409(2)
C3 Ni1 2.1701(14)
C3 H3 0.9500
C4 C5 1.410(2)
C4 C15 1.5067(19)
C4 Ni1 2.1949(14)
C5 C6 1.4037(19)
C5 Ni1 2.1803(13)
C5 H5 0.9500
C6 C7 1.5372(19)
C6 Ni1 2.2534(13)
C7 C10 1.5329(19)
C7 C9 1.534(2)
C7 C8 1.5375(19)
C8 H8A 0.9800
C8 H8B 0.9800
C8 H8C 0.9800
C9 H9A 0.9800
C9 H9B 0.9800
C9 H9C 0.9800
C10 H10A 0.9800
C10 H10B 0.9800
C10 H10C 0.9800
C11 C12 1.5347(19)
C11 C14 1.5381(19)
C11 C13 1.5408(19)
C12 H12A 0.9800
C12 H12B 0.9800
C12 H12C 0.9800
C13 H13A 0.9800
C13 H13B 0.9800
C13 H13C 0.9800
C14 H14A 0.9800
C14 H14B 0.9800
C14 H14C 0.9800
C15 H15A 0.9800
C15 H15B 0.9800
C15 H15C 0.9800
C16 C18 1.5381(19)
C16 C19 1.542(2)
C16 C17 1.543(2)
C16 P1 1.9115(14)
C17 H17A 0.9800
C17 H17B 0.9800
C17 H17C 0.9800
C18 H18A 0.9800
C18 H18B 0.9800
C18 H18C 0.9800
C19 H19A 0.9800
C19 H19B 0.9800
C19 H19C 0.9800
C20 C23 1.531(2)
C20 C21 1.539(2)
C20 C22 1.5446(19)
C20 P1 1.9090(14)
C21 H21A 0.9800
C21 H21B 0.9800
C21 H21C 0.9800
C22 H22A 0.9800
C22 H22B 0.9800
C22 H22C 0.9800
C23 H23A 0.9800
C23 H23B 0.9800
C23 H23C 0.9800
C24 C26 1.538(2)
C24 C27 1.5401(19)
C24 C25 1.540(2)
C24 P1 1.9079(14)
C25 H25A 0.9800
C25 H25B 0.9800
C25 H25C 0.9800
C26 H26A 0.9800
C26 H26B 0.9800
C26 H26C 0.9800
C27 H27A 0.9800
C27 H27B 0.9800
C27 H27C 0.9800
P1 Ni1 2.2333(4)
